data_7712427
loop_
_publ_author_name
'Huynh, Silvia'
'Arrowsmith, Merle'
'Meier, Lukas'
'Dietz, Maximilian'
'H\"arterich, Marcel'
'Michel, Maximilian'
'G\"artner, Annalena'
'Braunschweig, Holger'

_publ_section_title
;
 Cyclic Alkyl(amino)iminates (CAAIs) as Strong 2\s,4\p-Electron Donor
 Ligands for the Stabilisation of Boranes and Diboranes(4): A Synthetic
 and Computational Study
;
_journal_name_full 'Dalton Transactions'
_journal_paper_doi 10.1039/D3DT00298E
_journal_year 2023
_chemical_formula_moiety 'C24 H43 B2 Cl N4'
_chemical_formula_sum 'C24 H43 B2 Cl N4'
_chemical_formula_weight 444.69
_chemical_name_systematic (CAAI)B(NMe2)BClNMe2
_chemical_properties_physical Air-sensitive,Moisture-sensitive
_space_group_crystal_system triclinic
_space_group_IT_number 2
_space_group_name_Hall '-P 1'
_space_group_name_H-M_alt 'P -1'
_atom_sites_solution_hydrogens geom
_audit_creation_method SHELXL-2018/3
_audit_update_record
;
2023-01-19 deposited with the CCDC.	2023-02-27 downloaded from the CCDC.
;
_cell_angle_alpha 65.006(8)
_cell_angle_beta 89.810(8)
_cell_angle_gamma 78.779(12)
_cell_formula_units_Z 4
_cell_length_a 10.834(3)
_cell_length_b 16.640(5)
_cell_length_c 16.947(6)
_cell_measurement_reflns_used 9732
_cell_measurement_temperature 100(2)
_cell_measurement_theta_max 27.07
_cell_measurement_theta_min 2.42
_cell_volume 2705.4(15)
_computing_cell_refinement 'Saint+ ver. V8.40A (Bruker AXS)'
_computing_data_collection 'APEX2 ver. 2014.9 (Bruker AXS)'
_computing_data_reduction 'Saint+ ver. V8.40A (Bruker AXS)'
_computing_molecular_graphics 'ShelXLe (Huebschle et all, 2011)'
_computing_publication_material 'SHELXL-2018/3 (Sheldrick, 2018)'
_computing_structure_refinement 'SHELXL-2018/3 (Sheldrick, 2018)'
_computing_structure_solution 'SHELXT (Sheldrick, 2014)'
_diffrn_ambient_temperature 100(2)
_diffrn_detector 'CMOS area detector (Photon II)'
_diffrn_detector_area_resol_mean 7.5
_diffrn_measured_fraction_theta_full 0.999
_diffrn_measured_fraction_theta_max 0.999
_diffrn_measurement_device_type 'Bruker D8 Quest'
_diffrn_measurement_method '\f and \w scans'
_diffrn_radiation_monochromator 'multi-layer mirror'
_diffrn_radiation_type MoK\a
_diffrn_radiation_wavelength 0.71073
_diffrn_reflns_av_R_equivalents 0.0379
_diffrn_reflns_av_unetI/netI 0.0339
_diffrn_reflns_Laue_measured_fraction_full 0.999
_diffrn_reflns_Laue_measured_fraction_max 0.999
_diffrn_reflns_limit_h_max 11
_diffrn_reflns_limit_h_min -13
_diffrn_reflns_limit_k_max 20
_diffrn_reflns_limit_k_min -20
_diffrn_reflns_limit_l_max 20
_diffrn_reflns_limit_l_min -20
_diffrn_reflns_number 47619
_diffrn_reflns_point_group_measured_fraction_full 0.999
_diffrn_reflns_point_group_measured_fraction_max 0.999
_diffrn_reflns_theta_full 26.000
_diffrn_reflns_theta_max 26.020
_diffrn_reflns_theta_min 2.116
_diffrn_source 'microfocus sealed tube (Incoatec ImS)'
_exptl_absorpt_coefficient_mu 0.159
_exptl_absorpt_correction_T_max 0.5628
_exptl_absorpt_correction_T_min 0.4940
_exptl_absorpt_correction_type multi-scan
_exptl_absorpt_process_details 'SadAbs 2016/2 (Bruker AXS)'
_exptl_crystal_colour colourless
_exptl_crystal_density_diffrn 1.092
_exptl_crystal_description plate
_exptl_crystal_F_000 968
_exptl_crystal_size_max 0.317
_exptl_crystal_size_mid 0.252
_exptl_crystal_size_min 0.100
_refine_diff_density_max 0.276
_refine_diff_density_min -0.294
_refine_diff_density_rms 0.041
_refine_ls_extinction_method none
_refine_ls_goodness_of_fit_ref 1.018
_refine_ls_hydrogen_treatment constr
_refine_ls_matrix_type full
_refine_ls_number_parameters 583
_refine_ls_number_reflns 10646
_refine_ls_number_restraints 0
_refine_ls_restrained_S_all 1.018
_refine_ls_R_factor_all 0.0536
_refine_ls_R_factor_gt 0.0382
_refine_ls_shift/su_max 0.001
_refine_ls_shift/su_mean 0.000
_refine_ls_structure_factor_coef Fsqd
_refine_ls_weighting_details 'w=1/[\s^2^(Fo^2^)+(0.0323P)^2^+1.2942P] where P=(Fo^2^+2Fc^2^)/3'
_refine_ls_weighting_scheme calc
_refine_ls_wR_factor_gt 0.0841
_refine_ls_wR_factor_ref 0.0923
_reflns_Friedel_coverage 0.000
_reflns_number_gt 8587
_reflns_number_total 10646
_reflns_threshold_expression 'I > 2\s(I)'
_cod_data_source_file d3dt00298e2.cif
_cod_data_source_block AnSt188_a
_cod_depositor_comments
;

2025-01-11
Z value and formula fixed to values more according to usual
chemical conventions.                 miguel
;
_cod_original_formula_sum 'C48 H86 B4 Cl2 N8'
_cod_original_formula_weight 889.38
_cod_original_formula_moiety 'C48 H86 B4 Cl2 N8'
_cod_original_formula_units_Z 2
_cod_original_cell_volume 2705.3(16)
_cod_database_code 7712427
_shelx_shelxl_version_number 2018/3
_shelx_space_group_comment
;
The symmetry employed for this shelxl refinement is uniquely defined
by the following loop, which should always be used as a source of
symmetry information in preference to the above space-group names.
They are only intended as comments.
;

loop_
_space_group_symop_operation_xyz
'x, y, z'
'-x, -y, -z'

loop_
_atom_site_label
_atom_site_type_symbol
_atom_site_fract_x
_atom_site_fract_y
_atom_site_fract_z
_atom_site_U_iso_or_equiv
_atom_site_adp_type
_atom_site_occupancy
_atom_site_site_symmetry_order
_atom_site_calc_flag
_atom_site_refinement_flags_posn
_atom_site_refinement_flags_adp
_atom_site_refinement_flags_occupancy
_atom_site_disorder_assembly
_atom_site_disorder_group
C1_1 C 0.05366(13) 0.69537(10) 0.24525(9) 0.0161(3) Uani 1 1 d . . . . .
C2_1 C 0.08969(13) 0.63561(10) 0.33377(10) 0.0183(3) Uani 1 1 d . . . . .
C3_1 C 0.07560(14) 0.54647(10) 0.36293(10) 0.0218(3) Uani 1 1 d . . . . .
H3_1 H 0.096093 0.505930 0.422956 0.026 Uiso 1 1 calc R U . . .
C4_1 C 0.03243(14) 0.51563(11) 0.30644(11) 0.0248(3) Uani 1 1 d . . . . .
H4_1 H 0.019783 0.455325 0.328036 0.030 Uiso 1 1 calc R U . . .
C5_1 C 0.00774(14) 0.57304(11) 0.21832(11) 0.0233(3) Uani 1 1 d . . . . .
H5_1 H -0.017695 0.550634 0.179270 0.028 Uiso 1 1 calc R U . . .
C6_1 C 0.01946(13) 0.66331(10) 0.18562(10) 0.0185(3) Uani 1 1 d . . . . .
C7_1 C -0.11415(16) 0.71840(12) 0.04173(12) 0.0322(4) Uani 1 1 d . . . . .
H7A_1 H -0.121950 0.761357 -0.020105 0.048 Uiso 1 1 calc R U . . .
H7B_1 H -0.188098 0.735102 0.069429 0.048 Uiso 1 1 calc R U . . .
H7C_1 H -0.109058 0.656996 0.046619 0.048 Uiso 1 1 calc R U . . .
C8_1 C 0.00539(14) 0.72110(11) 0.08737(10) 0.0219(3) Uani 1 1 d . . . . .
H8_1 H 0.001650 0.785416 0.076787 0.026 Uiso 1 1 calc R U . . .
C9_1 C 0.12254(15) 0.69056(12) 0.04722(10) 0.0273(4) Uani 1 1 d . . . . .
H9A_1 H 0.115730 0.729953 -0.015595 0.041 Uiso 1 1 calc R U . . .
H9B_1 H 0.127883 0.627702 0.056432 0.041 Uiso 1 1 calc R U . . .
H9C_1 H 0.198610 0.694583 0.075262 0.041 Uiso 1 1 calc R U . . .
C10_1 C 0.10311(17) 0.63354(12) 0.48524(10) 0.0302(4) Uani 1 1 d . . . . .
H10A_1 H 0.144436 0.657068 0.519795 0.045 Uiso 1 1 calc R U . . .
H10B_1 H 0.119828 0.567149 0.515562 0.045 Uiso 1 1 calc R U . . .
H10C_1 H 0.011810 0.657932 0.477808 0.045 Uiso 1 1 calc R U . . .
C11_1 C 0.15511(14) 0.66242(11) 0.39542(10) 0.0216(3) Uani 1 1 d . . . . .
H11_1 H 0.143165 0.730020 0.367741 0.026 Uiso 1 1 calc R U . . .
C12_1 C 0.29740(15) 0.62163(12) 0.40582(11) 0.0288(4) Uani 1 1 d . . . . .
H12A_1 H 0.341590 0.643522 0.440593 0.043 Uiso 1 1 calc R U . . .
H12B_1 H 0.329618 0.640064 0.348033 0.043 Uiso 1 1 calc R U . . .
H12C_1 H 0.311737 0.555282 0.435459 0.043 Uiso 1 1 calc R U . . .
C1_2 C 0.40423(13) 0.30258(10) 0.26053(10) 0.0169(3) Uani 1 1 d . . . . .
C2_2 C 0.40741(13) 0.36373(10) 0.17292(10) 0.0196(3) Uani 1 1 d . . . . .
C3_2 C 0.37256(15) 0.45661(10) 0.15032(10) 0.0245(3) Uani 1 1 d . . . . .
H3_2 H 0.372157 0.498753 0.091129 0.029 Uiso 1 1 calc R U . . .
C4_2 C 0.33872(15) 0.48842(11) 0.21217(11) 0.0271(4) Uani 1 1 d . . . . .
H4_2 H 0.312513 0.551749 0.195311 0.032 Uiso 1 1 calc R U . . .
C5_2 C 0.34324(14) 0.42745(11) 0.29886(11) 0.0245(3) Uani 1 1 d . . . . .
H5_2 H 0.323115 0.449763 0.341529 0.029 Uiso 1 1 calc R U . . .
C6_2 C 0.37656(13) 0.33423(10) 0.32508(10) 0.0193(3) Uani 1 1 d . . . . .
C7_2 C 0.26741(16) 0.28299(12) 0.46555(11) 0.0284(4) Uani 1 1 d . . . . .
H7A_2 H 0.279931 0.239848 0.527429 0.043 Uiso 1 1 calc R U . . .
H7B_2 H 0.200132 0.270985 0.436258 0.043 Uiso 1 1 calc R U . . .
H7C_2 H 0.243554 0.345002 0.460491 0.043 Uiso 1 1 calc R U . . .
C8_2 C 0.39079(14) 0.27224(11) 0.42232(10) 0.0220(3) Uani 1 1 d . . . . .
H8_2 H 0.415341 0.208016 0.430173 0.026 Uiso 1 1 calc R U . . .
C9_2 C 0.49674(16) 0.29142(12) 0.46725(11) 0.0304(4) Uani 1 1 d . . . . .
H9A_2 H 0.510921 0.247850 0.528975 0.046 Uiso 1 1 calc R U . . .
H9B_2 H 0.472443 0.353178 0.462799 0.046 Uiso 1 1 calc R U . . .
H9C_2 H 0.574562 0.285495 0.438662 0.046 Uiso 1 1 calc R U . . .
C10_2 C 0.37359(19) 0.37735(12) 0.01899(11) 0.0367(4) Uani 1 1 d . . . . .
H10A_2 H 0.406834 0.350482 -0.020313 0.055 Uiso 1 1 calc R U . . .
H10B_2 H 0.371483 0.442627 -0.008746 0.055 Uiso 1 1 calc R U . . .
H10C_2 H 0.287896 0.367531 0.031159 0.055 Uiso 1 1 calc R U . . .
C11_2 C 0.45865(15) 0.33276(11) 0.10451(10) 0.0227(3) Uani 1 1 d . . . . .
H11_2 H 0.464043 0.265843 0.128866 0.027 Uiso 1 1 calc R U . . .
C12_2 C 0.59272(16) 0.34891(12) 0.08831(11) 0.0320(4) Uani 1 1 d . . . . .
H12A_2 H 0.626011 0.327340 0.045254 0.048 Uiso 1 1 calc R U . . .
H12B_2 H 0.647067 0.315783 0.143223 0.048 Uiso 1 1 calc R U . . .
H12C_2 H 0.590889 0.413934 0.066081 0.048 Uiso 1 1 calc R U . . .
N1_3 N 0.43638(11) 0.20676(8) 0.28467(8) 0.0153(2) Uani 1 1 d . . . . .
C1_3 C 0.55853(13) 0.15797(10) 0.31419(9) 0.0155(3) Uani 1 1 d . . . . .
C3_3 C 0.56595(13) 0.06311(10) 0.31960(9) 0.0181(3) Uani 1 1 d . . . . .
C4_3 C 0.42686(13) 0.05513(10) 0.32400(10) 0.0194(3) Uani 1 1 d . . . . .
H4A_3 H 0.408789 0.023107 0.385561 0.023 Uiso 1 1 calc R U . . .
H4AB_3 H 0.408589 0.020357 0.291936 0.023 Uiso 1 1 calc R U . . .
C5_3 C 0.34449(13) 0.15189(10) 0.28214(9) 0.0174(3) Uani 1 1 d . . . . .
C6_3 C 0.28879(15) 0.17810(11) 0.18938(10) 0.0232(3) Uani 1 1 d . . . . .
H6A_3 H 0.224832 0.142884 0.192126 0.035 Uiso 1 1 calc R U . . .
H6B_3 H 0.356208 0.165180 0.155029 0.035 Uiso 1 1 calc R U . . .
H6C_3 H 0.249724 0.242983 0.161690 0.035 Uiso 1 1 calc R U . . .
C7_3 C 0.23445(14) 0.16224(11) 0.33624(10) 0.0211(3) Uani 1 1 d . . . . .
H7A_3 H 0.177154 0.123494 0.335834 0.032 Uiso 1 1 calc R U . . .
H7B_3 H 0.188553 0.225687 0.311035 0.032 Uiso 1 1 calc R U . . .
H7C_3 H 0.267093 0.144162 0.396514 0.032 Uiso 1 1 calc R U . . .
C8_3 C 0.64931(15) -0.01054(10) 0.39929(10) 0.0250(3) Uani 1 1 d . . . . .
H8A_3 H 0.649806 -0.070072 0.400647 0.038 Uiso 1 1 calc R U . . .
H8B_3 H 0.616130 -0.008642 0.452480 0.038 Uiso 1 1 calc R U . . .
H8C_3 H 0.735635 -0.000302 0.395999 0.038 Uiso 1 1 calc R U . . .
C9_3 C 0.62001(14) 0.06180(11) 0.23589(10) 0.0220(3) Uani 1 1 d . . . . .
H9A_3 H 0.621944 0.002508 0.236276 0.033 Uiso 1 1 calc R U . . .
H9B_3 H 0.705934 0.072702 0.233477 0.033 Uiso 1 1 calc R U . . .
H9C_3 H 0.566537 0.109366 0.184632 0.033 Uiso 1 1 calc R U . . .
N1_4 N 0.04888(11) 0.79058(8) 0.21585(8) 0.0152(3) Uani 1 1 d . . . . .
Cl1_4 Cl 0.52132(4) 0.83825(3) 0.28169(3) 0.02687(10) Uani 1 1 d . . . . .
B1_4 B 0.37898(16) 0.80042(11) 0.15309(11) 0.0182(3) Uani 1 1 d . . . . .
C1_4 C 0.15157(13) 0.82996(10) 0.18913(9) 0.0153(3) Uani 1 1 d . . . . .
C3_4 C 0.11522(14) 0.92735(10) 0.17996(10) 0.0181(3) Uani 1 1 d . . . . .
N3_4 N 0.40352(11) 0.83519(9) 0.06379(8) 0.0218(3) Uani 1 1 d . . . . .
N2_4 N 0.25600(11) 0.78808(8) 0.17805(8) 0.0173(3) Uani 1 1 d . . . . .
B2_4 B 0.50028(16) 0.76220(12) 0.23318(11) 0.0196(4) Uani 1 1 d . . . . .
C4_4 C -0.02986(13) 0.94578(10) 0.17356(10) 0.0197(3) Uani 1 1 d . . . . .
H4A_4 H -0.064410 0.977146 0.111540 0.024 Uiso 1 1 calc R U . . .
H4AB_4 H -0.063258 0.984754 0.202951 0.024 Uiso 1 1 calc R U . . .
N4_4 N 0.58260(12) 0.67826(9) 0.26595(8) 0.0232(3) Uani 1 1 d . . . . .
C5_4 C -0.06821(13) 0.85334(10) 0.21858(9) 0.0174(3) Uani 1 1 d . . . . .
C6_4 C -0.18114(13) 0.85024(10) 0.16703(10) 0.0211(3) Uani 1 1 d . . . . .
H6A_4 H -0.255653 0.893424 0.168716 0.032 Uiso 1 1 calc R U . . .
H6B_4 H -0.197773 0.788866 0.193057 0.032 Uiso 1 1 calc R U . . .
H6C_4 H -0.162443 0.866430 0.106230 0.032 Uiso 1 1 calc R U . . .
C7_4 C -0.10244(14) 0.83091(11) 0.31225(10) 0.0229(3) Uani 1 1 d . . . . .
H7A_4 H -0.181518 0.871884 0.311063 0.034 Uiso 1 1 calc R U . . .
H7B_4 H -0.034722 0.838489 0.345019 0.034 Uiso 1 1 calc R U . . .
H7C_4 H -0.112973 0.768019 0.340591 0.034 Uiso 1 1 calc R U . . .
C8_4 C 0.16357(15) 0.99541(11) 0.09943(11) 0.0261(4) Uani 1 1 d . . . . .
H8A_4 H 0.135382 1.056638 0.095747 0.039 Uiso 1 1 calc R U . . .
H8B_4 H 0.130214 0.993384 0.046776 0.039 Uiso 1 1 calc R U . . .
H8C_4 H 0.256107 0.979822 0.104183 0.039 Uiso 1 1 calc R U . . .
C9_4 C 0.17069(14) 0.92930(11) 0.26238(10) 0.0227(3) Uani 1 1 d . . . . .
H9A_4 H 0.144440 0.990460 0.259191 0.034 Uiso 1 1 calc R U . . .
H9B_4 H 0.263107 0.912787 0.266265 0.034 Uiso 1 1 calc R U . . .
H9C_4 H 0.139865 0.885907 0.314214 0.034 Uiso 1 1 calc R U . . .
C5_5 C 0.57522(18) 0.61349(12) 0.22988(13) 0.0382(4) Uani 1 1 d . . . . .
H5A_5 H 0.656480 0.598009 0.208550 0.057 Uiso 1 1 calc R U . . .
H5B_5 H 0.508820 0.640587 0.181397 0.057 Uiso 1 1 calc R U . . .
H5C_5 H 0.555394 0.558409 0.275482 0.057 Uiso 1 1 calc R U . . .
C6_5 C 0.68142(16) 0.64158(12) 0.33816(11) 0.0322(4) Uani 1 1 d . . . . .
H6A_5 H 0.662822 0.587032 0.385323 0.048 Uiso 1 1 calc R U . . .
H6B_5 H 0.684439 0.687135 0.360038 0.048 Uiso 1 1 calc R U . . .
H6C_5 H 0.763220 0.625996 0.317494 0.048 Uiso 1 1 calc R U . . .
C8_5 C 0.30716(15) 0.86778(12) -0.00853(10) 0.0265(4) Uani 1 1 d . . . . .
H8A_5 H 0.225000 0.859822 0.014346 0.040 Uiso 1 1 calc R U . . .
H8B_5 H 0.328216 0.833233 -0.043176 0.040 Uiso 1 1 calc R U . . .
H8C_5 H 0.303302 0.932263 -0.045540 0.040 Uiso 1 1 calc R U . . .
C9_5 C 0.52813(15) 0.84539(12) 0.03403(11) 0.0295(4) Uani 1 1 d . . . . .
H9A_5 H 0.590057 0.822441 0.084706 0.044 Uiso 1 1 calc R U . . .
H9B_5 H 0.526636 0.909693 -0.002214 0.044 Uiso 1 1 calc R U . . .
H9C_5 H 0.551597 0.810910 -0.000430 0.044 Uiso 1 1 calc R U . . .
B2_6 B 0.86208(16) 0.22757(12) 0.26578(12) 0.0202(4) Uani 1 1 d . . . . .
N2_6 N 0.64555(11) 0.19073(8) 0.33033(8) 0.0186(3) Uani 1 1 d . . . . .
C5_6 C 0.79589(19) 0.38283(12) 0.25571(13) 0.0376(4) Uani 1 1 d . . . . .
H5A_6 H 0.852343 0.414083 0.271612 0.056 Uiso 1 1 calc R U . . .
H5B_6 H 0.752522 0.350217 0.306621 0.056 Uiso 1 1 calc R U . . .
H5C_6 H 0.733333 0.427414 0.208253 0.056 Uiso 1 1 calc R U . . .
N4_6 N 0.86993(12) 0.31813(9) 0.22677(9) 0.0246(3) Uani 1 1 d . . . . .
N3_6 N 0.82670(12) 0.14566(9) 0.43881(8) 0.0226(3) Uani 1 1 d . . . . .
C6_6 C 0.93902(19) 0.36228(13) 0.15195(12) 0.0367(4) Uani 1 1 d . . . . .
H6A_6 H 0.999064 0.390911 0.168306 0.055 Uiso 1 1 calc R U . . .
H6B_6 H 0.879396 0.408601 0.103507 0.055 Uiso 1 1 calc R U . . .
H6C_6 H 0.985013 0.316973 0.133778 0.055 Uiso 1 1 calc R U . . .
C8_6 C 0.75678(16) 0.10595(12) 0.51409(10) 0.0291(4) Uani 1 1 d . . . . .
H8A_6 H 0.670516 0.108893 0.494140 0.044 Uiso 1 1 calc R U . . .
H8B_6 H 0.753974 0.139743 0.549669 0.044 Uiso 1 1 calc R U . . .
H8C_6 H 0.798723 0.042463 0.549190 0.044 Uiso 1 1 calc R U . . .
C9_6 C 0.95576(15) 0.14442(12) 0.46358(11) 0.0302(4) Uani 1 1 d . . . . .
H9A_6 H 0.998172 0.173228 0.410847 0.045 Uiso 1 1 calc R U . . .
H9B_6 H 1.001297 0.081493 0.497047 0.045 Uiso 1 1 calc R U . . .
H9C_6 H 0.954747 0.177695 0.499521 0.045 Uiso 1 1 calc R U . . .
B1_6 B 0.77538(16) 0.18130(11) 0.35121(12) 0.0193(4) Uani 1 1 d . . . . .
Cl1_6 Cl 0.94282(4) 0.15478(3) 0.21779(3) 0.02666(10) Uani 1 1 d . . . . .

loop_
_atom_site_aniso_label
_atom_site_aniso_U_11
_atom_site_aniso_U_22
_atom_site_aniso_U_33
_atom_site_aniso_U_23
_atom_site_aniso_U_13
_atom_site_aniso_U_12
C1_1 0.0115(6) 0.0166(7) 0.0210(7) -0.0083(6) 0.0040(6) -0.0042(5)
C2_1 0.0149(7) 0.0196(8) 0.0204(8) -0.0086(6) 0.0038(6) -0.0035(6)
C3_1 0.0195(7) 0.0204(8) 0.0212(8) -0.0046(6) 0.0038(6) -0.0045(6)
C4_1 0.0222(8) 0.0176(8) 0.0345(9) -0.0097(7) 0.0044(7) -0.0078(6)
C5_1 0.0224(8) 0.0243(8) 0.0293(9) -0.0163(7) 0.0018(7) -0.0072(6)
C6_1 0.0135(7) 0.0213(8) 0.0223(8) -0.0110(6) 0.0023(6) -0.0035(6)
C7_1 0.0304(9) 0.0352(10) 0.0327(10) -0.0178(8) -0.0074(8) -0.0034(8)
C8_1 0.0252(8) 0.0218(8) 0.0202(8) -0.0113(7) -0.0012(6) -0.0031(6)
C9_1 0.0312(9) 0.0302(9) 0.0209(8) -0.0124(7) 0.0031(7) -0.0039(7)
C10_1 0.0370(9) 0.0313(10) 0.0196(8) -0.0102(7) 0.0021(7) -0.0030(8)
C11_1 0.0257(8) 0.0201(8) 0.0177(8) -0.0072(6) 0.0001(6) -0.0044(6)
C12_1 0.0254(8) 0.0343(10) 0.0257(9) -0.0112(8) -0.0031(7) -0.0079(7)
C1_2 0.0130(7) 0.0166(7) 0.0208(8) -0.0076(6) 0.0001(6) -0.0037(6)
C2_2 0.0171(7) 0.0207(8) 0.0206(8) -0.0077(6) -0.0001(6) -0.0055(6)
C3_2 0.0259(8) 0.0191(8) 0.0228(8) -0.0031(7) -0.0002(7) -0.0058(6)
C4_2 0.0259(8) 0.0167(8) 0.0353(10) -0.0091(7) 0.0015(7) -0.0023(6)
C5_2 0.0236(8) 0.0234(8) 0.0298(9) -0.0152(7) 0.0044(7) -0.0032(6)
C6_2 0.0154(7) 0.0212(8) 0.0218(8) -0.0098(6) 0.0021(6) -0.0041(6)
C7_2 0.0330(9) 0.0292(9) 0.0245(9) -0.0138(7) 0.0092(7) -0.0045(7)
C8_2 0.0252(8) 0.0213(8) 0.0210(8) -0.0113(7) 0.0034(6) -0.0031(6)
C9_2 0.0330(9) 0.0351(10) 0.0268(9) -0.0179(8) -0.0012(7) -0.0043(8)
C10_2 0.0555(12) 0.0323(10) 0.0216(9) -0.0077(8) -0.0047(8) -0.0169(9)
C11_2 0.0311(8) 0.0199(8) 0.0170(8) -0.0057(6) 0.0036(7) -0.0107(7)
C12_2 0.0369(10) 0.0349(10) 0.0277(9) -0.0136(8) 0.0143(8) -0.0150(8)
N1_3 0.0150(6) 0.0154(6) 0.0164(6) -0.0069(5) 0.0020(5) -0.0052(5)
C1_3 0.0172(7) 0.0187(7) 0.0099(7) -0.0052(6) 0.0042(6) -0.0043(6)
C3_3 0.0178(7) 0.0182(8) 0.0183(7) -0.0078(6) 0.0046(6) -0.0043(6)
C4_3 0.0210(7) 0.0170(8) 0.0213(8) -0.0079(6) 0.0062(6) -0.0074(6)
C5_3 0.0167(7) 0.0189(8) 0.0189(7) -0.0085(6) 0.0035(6) -0.0083(6)
C6_3 0.0238(8) 0.0275(9) 0.0203(8) -0.0093(7) 0.0016(6) -0.0126(7)
C7_3 0.0165(7) 0.0235(8) 0.0236(8) -0.0095(7) 0.0042(6) -0.0063(6)
C8_3 0.0255(8) 0.0211(8) 0.0243(8) -0.0075(7) 0.0026(7) -0.0012(7)
C9_3 0.0241(8) 0.0225(8) 0.0228(8) -0.0126(7) 0.0071(6) -0.0057(6)
N1_4 0.0135(6) 0.0151(6) 0.0169(6) -0.0072(5) 0.0022(5) -0.0020(5)
Cl1_4 0.02249(19) 0.0310(2) 0.0339(2) -0.02044(18) 0.00049(16) -0.00546(16)
B1_4 0.0191(8) 0.0169(8) 0.0213(9) -0.0101(7) 0.0044(7) -0.0055(7)
C1_4 0.0175(7) 0.0177(7) 0.0108(7) -0.0052(6) 0.0002(6) -0.0061(6)
C3_4 0.0194(7) 0.0170(8) 0.0185(7) -0.0076(6) 0.0010(6) -0.0049(6)
N3_4 0.0172(6) 0.0275(7) 0.0197(7) -0.0091(6) 0.0037(5) -0.0051(5)
N2_4 0.0169(6) 0.0210(7) 0.0150(6) -0.0082(5) 0.0014(5) -0.0049(5)
B2_4 0.0181(8) 0.0233(9) 0.0199(9) -0.0098(7) 0.0072(7) -0.0090(7)
C4_4 0.0193(7) 0.0171(8) 0.0211(8) -0.0079(6) -0.0009(6) -0.0013(6)
N4_4 0.0212(6) 0.0232(7) 0.0253(7) -0.0110(6) -0.0013(6) -0.0038(5)
C5_4 0.0153(7) 0.0176(8) 0.0190(7) -0.0088(6) 0.0025(6) -0.0006(6)
C6_4 0.0158(7) 0.0226(8) 0.0245(8) -0.0101(7) 0.0017(6) -0.0033(6)
C7_4 0.0217(8) 0.0248(8) 0.0218(8) -0.0110(7) 0.0054(6) -0.0015(6)
C8_4 0.0282(8) 0.0200(8) 0.0276(9) -0.0072(7) 0.0039(7) -0.0069(7)
C9_4 0.0226(8) 0.0225(8) 0.0264(8) -0.0140(7) -0.0007(7) -0.0042(6)
C5_5 0.0393(10) 0.0285(10) 0.0489(12) -0.0215(9) -0.0074(9) -0.0001(8)
C6_5 0.0279(9) 0.0309(10) 0.0306(9) -0.0087(8) -0.0057(7) -0.0008(7)
C8_5 0.0265(8) 0.0324(9) 0.0187(8) -0.0094(7) 0.0038(7) -0.0060(7)
C9_5 0.0222(8) 0.0367(10) 0.0268(9) -0.0105(8) 0.0087(7) -0.0072(7)
B2_6 0.0160(8) 0.0253(9) 0.0220(9) -0.0127(8) -0.0005(7) -0.0045(7)
N2_6 0.0172(6) 0.0228(7) 0.0167(6) -0.0087(5) 0.0024(5) -0.0057(5)
C5_6 0.0506(11) 0.0291(10) 0.0450(11) -0.0243(9) 0.0144(9) -0.0155(8)
N4_6 0.0296(7) 0.0250(7) 0.0259(7) -0.0146(6) 0.0081(6) -0.0119(6)
N3_6 0.0174(6) 0.0301(7) 0.0216(7) -0.0116(6) 0.0009(5) -0.0064(5)
C6_6 0.0488(11) 0.0339(10) 0.0330(10) -0.0143(8) 0.0147(9) -0.0217(9)
C8_6 0.0276(9) 0.0360(10) 0.0202(8) -0.0085(7) 0.0018(7) -0.0079(7)
C9_6 0.0212(8) 0.0408(10) 0.0303(9) -0.0167(8) -0.0021(7) -0.0072(7)
B1_6 0.0187(8) 0.0175(9) 0.0236(9) -0.0108(7) 0.0024(7) -0.0032(7)
Cl1_6 0.02317(19) 0.0285(2) 0.0337(2) -0.01835(18) 0.00871(16) -0.00596(16)

loop_
_atom_type_symbol
_atom_type_description
_atom_type_scat_dispersion_real
_atom_type_scat_dispersion_imag
_atom_type_scat_source
C C 0.0033 0.0016 'International Tables Vol C Tables 4.2.6.8 and 6.1.1.4'
H H 0.0000 0.0000 'International Tables Vol C Tables 4.2.6.8 and 6.1.1.4'
B B 0.0013 0.0007 'International Tables Vol C Tables 4.2.6.8 and 6.1.1.4'
N N 0.0061 0.0033 'International Tables Vol C Tables 4.2.6.8 and 6.1.1.4'
Cl Cl 0.1484 0.1585 'International Tables Vol C Tables 4.2.6.8 and 6.1.1.4'

loop_
_geom_angle_atom_site_label_1
_geom_angle_atom_site_label_2
_geom_angle_atom_site_label_3
_geom_angle
_geom_angle_site_symmetry_1
_geom_angle_site_symmetry_3
_geom_angle_publ_flag
C6_1 C1_1 C2_1 120.83(13) . . ?
C6_1 C1_1 N1_4 119.50(13) . . ?
C2_1 C1_1 N1_4 119.65(13) . . ?
C3_1 C2_1 C1_1 118.19(14) . . ?
C3_1 C2_1 C11_1 119.20(13) . . ?
C1_1 C2_1 C11_1 122.31(13) . . ?
C4_1 C3_1 C2_1 121.42(14) . . ?
C4_1 C3_1 H3_1 119.3 . . ?
C2_1 C3_1 H3_1 119.3 . . ?
C3_1 C4_1 C5_1 119.63(15) . . ?
C3_1 C4_1 H4_1 120.2 . . ?
C5_1 C4_1 H4_1 120.2 . . ?
C4_1 C5_1 C6_1 121.27(15) . . ?
C4_1 C5_1 H5_1 119.4 . . ?
C6_1 C5_1 H5_1 119.4 . . ?
C5_1 C6_1 C1_1 118.14(14) . . ?
C5_1 C6_1 C8_1 119.48(13) . . ?
C1_1 C6_1 C8_1 122.20(13) . . ?
C8_1 C7_1 H7A_1 109.5 . . ?
C8_1 C7_1 H7B_1 109.5 . . ?
H7A_1 C7_1 H7B_1 109.5 . . ?
C8_1 C7_1 H7C_1 109.5 . . ?
H7A_1 C7_1 H7C_1 109.5 . . ?
H7B_1 C7_1 H7C_1 109.5 . . ?
C6_1 C8_1 C7_1 113.47(14) . . ?
C6_1 C8_1 C9_1 109.41(12) . . ?
C7_1 C8_1 C9_1 109.86(13) . . ?
C6_1 C8_1 H8_1 108.0 . . ?
C7_1 C8_1 H8_1 108.0 . . ?
C9_1 C8_1 H8_1 108.0 . . ?
C8_1 C9_1 H9A_1 109.5 . . ?
C8_1 C9_1 H9B_1 109.5 . . ?
H9A_1 C9_1 H9B_1 109.5 . . ?
C8_1 C9_1 H9C_1 109.5 . . ?
H9A_1 C9_1 H9C_1 109.5 . . ?
H9B_1 C9_1 H9C_1 109.5 . . ?
C11_1 C10_1 H10A_1 109.5 . . ?
C11_1 C10_1 H10B_1 109.5 . . ?
H10A_1 C10_1 H10B_1 109.5 . . ?
C11_1 C10_1 H10C_1 109.5 . . ?
H10A_1 C10_1 H10C_1 109.5 . . ?
H10B_1 C10_1 H10C_1 109.5 . . ?
C2_1 C11_1 C10_1 113.73(13) . . ?
C2_1 C11_1 C12_1 108.80(12) . . ?
C10_1 C11_1 C12_1 110.09(13) . . ?
C2_1 C11_1 H11_1 108.0 . . ?
C10_1 C11_1 H11_1 108.0 . . ?
C12_1 C11_1 H11_1 108.0 . . ?
C11_1 C12_1 H12A_1 109.5 . . ?
C11_1 C12_1 H12B_1 109.5 . . ?
H12A_1 C12_1 H12B_1 109.5 . . ?
C11_1 C12_1 H12C_1 109.5 . . ?
H12A_1 C12_1 H12C_1 109.5 . . ?
H12B_1 C12_1 H12C_1 109.5 . . ?
C2_2 C1_2 C6_2 120.73(14) . . ?
C2_2 C1_2 N1_3 119.17(13) . . ?
C6_2 C1_2 N1_3 120.01(13) . . ?
C3_2 C2_2 C1_2 118.29(14) . . ?
C3_2 C2_2 C11_2 119.05(13) . . ?
C1_2 C2_2 C11_2 122.40(13) . . ?
C4_2 C3_2 C2_2 121.39(15) . . ?
C4_2 C3_2 H3_2 119.3 . . ?
C2_2 C3_2 H3_2 119.3 . . ?
C3_2 C4_2 C5_2 119.52(15) . . ?
C3_2 C4_2 H4_2 120.2 . . ?
C5_2 C4_2 H4_2 120.2 . . ?
C4_2 C5_2 C6_2 121.56(15) . . ?
C4_2 C5_2 H5_2 119.2 . . ?
C6_2 C5_2 H5_2 119.2 . . ?
C5_2 C6_2 C1_2 118.27(14) . . ?
C5_2 C6_2 C8_2 118.18(14) . . ?
C1_2 C6_2 C8_2 123.38(13) . . ?
C8_2 C7_2 H7A_2 109.5 . . ?
C8_2 C7_2 H7B_2 109.5 . . ?
H7A_2 C7_2 H7B_2 109.5 . . ?
C8_2 C7_2 H7C_2 109.5 . . ?
H7A_2 C7_2 H7C_2 109.5 . . ?
H7B_2 C7_2 H7C_2 109.5 . . ?
C6_2 C8_2 C9_2 109.52(13) . . ?
C6_2 C8_2 C7_2 112.35(13) . . ?
C9_2 C8_2 C7_2 110.00(13) . . ?
C6_2 C8_2 H8_2 108.3 . . ?
C9_2 C8_2 H8_2 108.3 . . ?
C7_2 C8_2 H8_2 108.3 . . ?
C8_2 C9_2 H9A_2 109.5 . . ?
C8_2 C9_2 H9B_2 109.5 . . ?
H9A_2 C9_2 H9B_2 109.5 . . ?
C8_2 C9_2 H9C_2 109.5 . . ?
H9A_2 C9_2 H9C_2 109.5 . . ?
H9B_2 C9_2 H9C_2 109.5 . . ?
C11_2 C10_2 H10A_2 109.5 . . ?
C11_2 C10_2 H10B_2 109.5 . . ?
H10A_2 C10_2 H10B_2 109.5 . . ?
C11_2 C10_2 H10C_2 109.5 . . ?
H10A_2 C10_2 H10C_2 109.5 . . ?
H10B_2 C10_2 H10C_2 109.5 . . ?
C2_2 C11_2 C10_2 113.14(14) . . ?
C2_2 C11_2 C12_2 109.90(13) . . ?
C10_2 C11_2 C12_2 110.95(14) . . ?
C2_2 C11_2 H11_2 107.5 . . ?
C10_2 C11_2 H11_2 107.5 . . ?
C12_2 C11_2 H11_2 107.5 . . ?
C11_2 C12_2 H12A_2 109.5 . . ?
C11_2 C12_2 H12B_2 109.5 . . ?
H12A_2 C12_2 H12B_2 109.5 . . ?
C11_2 C12_2 H12C_2 109.5 . . ?
H12A_2 C12_2 H12C_2 109.5 . . ?
H12B_2 C12_2 H12C_2 109.5 . . ?
C1_3 N1_3 C1_2 120.94(12) . . ?
C1_3 N1_3 C5_3 114.63(12) . . ?
C1_2 N1_3 C5_3 124.41(11) . . ?
N2_6 C1_3 N1_3 123.41(13) . . ?
N2_6 C1_3 C3_3 128.60(13) . . ?
N1_3 C1_3 C3_3 107.96(12) . . ?
C8_3 C3_3 C1_3 112.40(13) . . ?
C8_3 C3_3 C4_3 112.14(12) . . ?
C1_3 C3_3 C4_3 102.31(11) . . ?
C8_3 C3_3 C9_3 109.51(12) . . ?
C1_3 C3_3 C9_3 107.72(12) . . ?
C4_3 C3_3 C9_3 112.56(12) . . ?
C3_3 C4_3 C5_3 107.78(12) . . ?
C3_3 C4_3 H4A_3 110.2 . . ?
C5_3 C4_3 H4A_3 110.2 . . ?
C3_3 C4_3 H4AB_3 110.2 . . ?
C5_3 C4_3 H4AB_3 110.2 . . ?
H4A_3 C4_3 H4AB_3 108.5 . . ?
N1_3 C5_3 C7_3 110.84(12) . . ?
N1_3 C5_3 C6_3 113.15(12) . . ?
C7_3 C5_3 C6_3 107.61(12) . . ?
N1_3 C5_3 C4_3 101.52(11) . . ?
C7_3 C5_3 C4_3 111.41(12) . . ?
C6_3 C5_3 C4_3 112.32(12) . . ?
C5_3 C6_3 H6A_3 109.5 . . ?
C5_3 C6_3 H6B_3 109.5 . . ?
H6A_3 C6_3 H6B_3 109.5 . . ?
C5_3 C6_3 H6C_3 109.5 . . ?
H6A_3 C6_3 H6C_3 109.5 . . ?
H6B_3 C6_3 H6C_3 109.5 . . ?
C5_3 C7_3 H7A_3 109.5 . . ?
C5_3 C7_3 H7B_3 109.5 . . ?
H7A_3 C7_3 H7B_3 109.5 . . ?
C5_3 C7_3 H7C_3 109.5 . . ?
H7A_3 C7_3 H7C_3 109.5 . . ?
H7B_3 C7_3 H7C_3 109.5 . . ?
C3_3 C8_3 H8A_3 109.5 . . ?
C3_3 C8_3 H8B_3 109.5 . . ?
H8A_3 C8_3 H8B_3 109.5 . . ?
C3_3 C8_3 H8C_3 109.5 . . ?
H8A_3 C8_3 H8C_3 109.5 . . ?
H8B_3 C8_3 H8C_3 109.5 . . ?
C3_3 C9_3 H9A_3 109.5 . . ?
C3_3 C9_3 H9B_3 109.5 . . ?
H9A_3 C9_3 H9B_3 109.5 . . ?
C3_3 C9_3 H9C_3 109.5 . . ?
H9A_3 C9_3 H9C_3 109.5 . . ?
H9B_3 C9_3 H9C_3 109.5 . . ?
C1_4 N1_4 C1_1 123.73(11) . . ?
C1_4 N1_4 C5_4 114.96(12) . . ?
C1_1 N1_4 C5_4 121.16(11) . . ?
N3_4 B1_4 N2_4 120.73(14) . . ?
N3_4 B1_4 B2_4 120.27(13) . . ?
N2_4 B1_4 B2_4 118.69(13) . . ?
N2_4 C1_4 N1_4 123.33(13) . . ?
N2_4 C1_4 C3_4 128.94(13) . . ?
N1_4 C1_4 C3_4 107.69(12) . . ?
C8_4 C3_4 C1_4 112.93(12) . . ?
C8_4 C3_4 C4_4 111.59(12) . . ?
C1_4 C3_4 C4_4 102.77(11) . . ?
C8_4 C3_4 C9_4 109.09(13) . . ?
C1_4 C3_4 C9_4 108.27(12) . . ?
C4_4 C3_4 C9_4 112.07(12) . . ?
B1_4 N3_4 C8_5 124.21(13) . . ?
B1_4 N3_4 C9_5 123.58(13) . . ?
C8_5 N3_4 C9_5 112.17(13) . . ?
C1_4 N2_4 B1_4 141.69(14) . . ?
N4_4 B2_4 B1_4 126.28(14) . . ?
N4_4 B2_4 Cl1_4 116.73(12) . . ?
B1_4 B2_4 Cl1_4 116.98(11) . . ?
C3_4 C4_4 C5_4 107.44(11) . . ?
C3_4 C4_4 H4A_4 110.2 . . ?
C5_4 C4_4 H4A_4 110.2 . . ?
C3_4 C4_4 H4AB_4 110.2 . . ?
C5_4 C4_4 H4AB_4 110.2 . . ?
H4A_4 C4_4 H4AB_4 108.5 . . ?
B2_4 N4_4 C5_5 120.79(14) . . ?
B2_4 N4_4 C6_5 127.40(14) . . ?
C5_5 N4_4 C6_5 111.79(13) . . ?
N1_4 C5_4 C6_4 111.59(12) . . ?
N1_4 C5_4 C7_4 112.03(12) . . ?
C6_4 C5_4 C7_4 108.02(12) . . ?
N1_4 C5_4 C4_4 101.17(11) . . ?
C6_4 C5_4 C4_4 110.93(12) . . ?
C7_4 C5_4 C4_4 113.08(12) . . ?
C5_4 C6_4 H6A_4 109.5 . . ?
C5_4 C6_4 H6B_4 109.5 . . ?
H6A_4 C6_4 H6B_4 109.5 . . ?
C5_4 C6_4 H6C_4 109.5 . . ?
H6A_4 C6_4 H6C_4 109.5 . . ?
H6B_4 C6_4 H6C_4 109.5 . . ?
C5_4 C7_4 H7A_4 109.5 . . ?
C5_4 C7_4 H7B_4 109.5 . . ?
H7A_4 C7_4 H7B_4 109.5 . . ?
C5_4 C7_4 H7C_4 109.5 . . ?
H7A_4 C7_4 H7C_4 109.5 . . ?
H7B_4 C7_4 H7C_4 109.5 . . ?
C3_4 C8_4 H8A_4 109.5 . . ?
C3_4 C8_4 H8B_4 109.5 . . ?
H8A_4 C8_4 H8B_4 109.5 . . ?
C3_4 C8_4 H8C_4 109.5 . . ?
H8A_4 C8_4 H8C_4 109.5 . . ?
H8B_4 C8_4 H8C_4 109.5 . . ?
C3_4 C9_4 H9A_4 109.5 . . ?
C3_4 C9_4 H9B_4 109.5 . . ?
H9A_4 C9_4 H9B_4 109.5 . . ?
C3_4 C9_4 H9C_4 109.5 . . ?
H9A_4 C9_4 H9C_4 109.5 . . ?
H9B_4 C9_4 H9C_4 109.5 . . ?
N4_4 C5_5 H5A_5 109.5 . . ?
N4_4 C5_5 H5B_5 109.5 . . ?
H5A_5 C5_5 H5B_5 109.5 . . ?
N4_4 C5_5 H5C_5 109.5 . . ?
H5A_5 C5_5 H5C_5 109.5 . . ?
H5B_5 C5_5 H5C_5 109.5 . . ?
N4_4 C6_5 H6A_5 109.5 . . ?
N4_4 C6_5 H6B_5 109.5 . . ?
H6A_5 C6_5 H6B_5 109.5 . . ?
N4_4 C6_5 H6C_5 109.5 . . ?
H6A_5 C6_5 H6C_5 109.5 . . ?
H6B_5 C6_5 H6C_5 109.5 . . ?
N3_4 C8_5 H8A_5 109.5 . . ?
N3_4 C8_5 H8B_5 109.5 . . ?
H8A_5 C8_5 H8B_5 109.5 . . ?
N3_4 C8_5 H8C_5 109.5 . . ?
H8A_5 C8_5 H8C_5 109.5 . . ?
H8B_5 C8_5 H8C_5 109.5 . . ?
N3_4 C9_5 H9A_5 109.5 . . ?
N3_4 C9_5 H9B_5 109.5 . . ?
H9A_5 C9_5 H9B_5 109.5 . . ?
N3_4 C9_5 H9C_5 109.5 . . ?
H9A_5 C9_5 H9C_5 109.5 . . ?
H9B_5 C9_5 H9C_5 109.5 . . ?
N4_6 B2_6 B1_6 124.74(14) . . ?
N4_6 B2_6 Cl1_6 117.34(12) . . ?
B1_6 B2_6 Cl1_6 117.81(12) . . ?
C1_3 N2_6 B1_6 148.76(14) . . ?
N4_6 C5_6 H5A_6 109.5 . . ?
N4_6 C5_6 H5B_6 109.5 . . ?
H5A_6 C5_6 H5B_6 109.5 . . ?
N4_6 C5_6 H5C_6 109.5 . . ?
H5A_6 C5_6 H5C_6 109.5 . . ?
H5B_6 C5_6 H5C_6 109.5 . . ?
B2_6 N4_6 C6_6 127.30(14) . . ?
B2_6 N4_6 C5_6 120.30(14) . . ?
C6_6 N4_6 C5_6 112.23(14) . . ?
B1_6 N3_6 C8_6 123.86(13) . . ?
B1_6 N3_6 C9_6 123.63(13) . . ?
C8_6 N3_6 C9_6 112.52(13) . . ?
N4_6 C6_6 H6A_6 109.5 . . ?
N4_6 C6_6 H6B_6 109.5 . . ?
H6A_6 C6_6 H6B_6 109.5 . . ?
N4_6 C6_6 H6C_6 109.5 . . ?
H6A_6 C6_6 H6C_6 109.5 . . ?
H6B_6 C6_6 H6C_6 109.5 . . ?
N3_6 C8_6 H8A_6 109.5 . . ?
N3_6 C8_6 H8B_6 109.5 . . ?
H8A_6 C8_6 H8B_6 109.5 . . ?
N3_6 C8_6 H8C_6 109.5 . . ?
H8A_6 C8_6 H8C_6 109.5 . . ?
H8B_6 C8_6 H8C_6 109.5 . . ?
N3_6 C9_6 H9A_6 109.5 . . ?
N3_6 C9_6 H9B_6 109.5 . . ?
H9A_6 C9_6 H9B_6 109.5 . . ?
N3_6 C9_6 H9C_6 109.5 . . ?
H9A_6 C9_6 H9C_6 109.5 . . ?
H9B_6 C9_6 H9C_6 109.5 . . ?
N3_6 B1_6 N2_6 121.42(14) . . ?
N3_6 B1_6 B2_6 121.58(14) . . ?
N2_6 B1_6 B2_6 116.53(14) . . ?

loop_
_geom_bond_atom_site_label_1
_geom_bond_atom_site_label_2
_geom_bond_distance
_geom_bond_site_symmetry_2
_geom_bond_publ_flag
C1_1 C6_1 1.407(2) . ?
C1_1 C2_1 1.408(2) . ?
C1_1 N1_4 1.4359(19) . ?
C2_1 C3_1 1.391(2) . ?
C2_1 C11_1 1.521(2) . ?
C3_1 C4_1 1.382(2) . ?
C3_1 H3_1 0.9500 . ?
C4_1 C5_1 1.383(2) . ?
C4_1 H4_1 0.9500 . ?
C5_1 C6_1 1.396(2) . ?
C5_1 H5_1 0.9500 . ?
C6_1 C8_1 1.520(2) . ?
C7_1 C8_1 1.528(2) . ?
C7_1 H7A_1 0.9800 . ?
C7_1 H7B_1 0.9800 . ?
C7_1 H7C_1 0.9800 . ?
C8_1 C9_1 1.539(2) . ?
C8_1 H8_1 1.0000 . ?
C9_1 H9A_1 0.9800 . ?
C9_1 H9B_1 0.9800 . ?
C9_1 H9C_1 0.9800 . ?
C10_1 C11_1 1.532(2) . ?
C10_1 H10A_1 0.9800 . ?
C10_1 H10B_1 0.9800 . ?
C10_1 H10C_1 0.9800 . ?
C11_1 C12_1 1.537(2) . ?
C11_1 H11_1 1.0000 . ?
C12_1 H12A_1 0.9800 . ?
C12_1 H12B_1 0.9800 . ?
C12_1 H12C_1 0.9800 . ?
C1_2 C2_2 1.406(2) . ?
C1_2 C6_2 1.410(2) . ?
C1_2 N1_3 1.4369(19) . ?
C2_2 C3_2 1.397(2) . ?
C2_2 C11_2 1.519(2) . ?
C3_2 C4_2 1.380(2) . ?
C3_2 H3_2 0.9500 . ?
C4_2 C5_2 1.383(2) . ?
C4_2 H4_2 0.9500 . ?
C5_2 C6_2 1.391(2) . ?
C5_2 H5_2 0.9500 . ?
C6_2 C8_2 1.519(2) . ?
C7_2 C8_2 1.538(2) . ?
C7_2 H7A_2 0.9800 . ?
C7_2 H7B_2 0.9800 . ?
C7_2 H7C_2 0.9800 . ?
C8_2 C9_2 1.534(2) . ?
C8_2 H8_2 1.0000 . ?
C9_2 H9A_2 0.9800 . ?
C9_2 H9B_2 0.9800 . ?
C9_2 H9C_2 0.9800 . ?
C10_2 C11_2 1.528(2) . ?
C10_2 H10A_2 0.9800 . ?
C10_2 H10B_2 0.9800 . ?
C10_2 H10C_2 0.9800 . ?
C11_2 C12_2 1.531(2) . ?
C11_2 H11_2 1.0000 . ?
C12_2 H12A_2 0.9800 . ?
C12_2 H12B_2 0.9800 . ?
C12_2 H12C_2 0.9800 . ?
N1_3 C1_3 1.3797(18) . ?
N1_3 C5_3 1.4877(18) . ?
C1_3 N2_6 1.2604(19) . ?
C1_3 C3_3 1.528(2) . ?
C3_3 C8_3 1.523(2) . ?
C3_3 C4_3 1.537(2) . ?
C3_3 C9_3 1.540(2) . ?
C4_3 C5_3 1.540(2) . ?
C4_3 H4A_3 0.9900 . ?
C4_3 H4AB_3 0.9900 . ?
C5_3 C7_3 1.529(2) . ?
C5_3 C6_3 1.533(2) . ?
C6_3 H6A_3 0.9800 . ?
C6_3 H6B_3 0.9800 . ?
C6_3 H6C_3 0.9800 . ?
C7_3 H7A_3 0.9800 . ?
C7_3 H7B_3 0.9800 . ?
C7_3 H7C_3 0.9800 . ?
C8_3 H8A_3 0.9800 . ?
C8_3 H8B_3 0.9800 . ?
C8_3 H8C_3 0.9800 . ?
C9_3 H9A_3 0.9800 . ?
C9_3 H9B_3 0.9800 . ?
C9_3 H9C_3 0.9800 . ?
N1_4 C1_4 1.3791(18) . ?
N1_4 C5_4 1.4923(17) . ?
Cl1_4 B2_4 1.8226(18) . ?
B1_4 N3_4 1.419(2) . ?
B1_4 N2_4 1.423(2) . ?
B1_4 B2_4 1.712(2) . ?
C1_4 N2_4 1.2661(18) . ?
C1_4 C3_4 1.531(2) . ?
C3_4 C8_4 1.530(2) . ?
C3_4 C4_4 1.537(2) . ?
C3_4 C9_4 1.538(2) . ?
N3_4 C8_5 1.453(2) . ?
N3_4 C9_5 1.455(2) . ?
B2_4 N4_4 1.385(2) . ?
C4_4 C5_4 1.541(2) . ?
C4_4 H4A_4 0.9900 . ?
C4_4 H4AB_4 0.9900 . ?
N4_4 C5_5 1.460(2) . ?
N4_4 C6_5 1.463(2) . ?
C5_4 C6_4 1.527(2) . ?
C5_4 C7_4 1.532(2) . ?
C6_4 H6A_4 0.9800 . ?
C6_4 H6B_4 0.9800 . ?
C6_4 H6C_4 0.9800 . ?
C7_4 H7A_4 0.9800 . ?
C7_4 H7B_4 0.9800 . ?
C7_4 H7C_4 0.9800 . ?
C8_4 H8A_4 0.9800 . ?
C8_4 H8B_4 0.9800 . ?
C8_4 H8C_4 0.9800 . ?
C9_4 H9A_4 0.9800 . ?
C9_4 H9B_4 0.9800 . ?
C9_4 H9C_4 0.9800 . ?
C5_5 H5A_5 0.9800 . ?
C5_5 H5B_5 0.9800 . ?
C5_5 H5C_5 0.9800 . ?
C6_5 H6A_5 0.9800 . ?
C6_5 H6B_5 0.9800 . ?
C6_5 H6C_5 0.9800 . ?
C8_5 H8A_5 0.9800 . ?
C8_5 H8B_5 0.9800 . ?
C8_5 H8C_5 0.9800 . ?
C9_5 H9A_5 0.9800 . ?
C9_5 H9B_5 0.9800 . ?
C9_5 H9C_5 0.9800 . ?
B2_6 N4_6 1.387(2) . ?
B2_6 B1_6 1.703(2) . ?
B2_6 Cl1_6 1.8191(18) . ?
N2_6 B1_6 1.414(2) . ?
C5_6 N4_6 1.466(2) . ?
C5_6 H5A_6 0.9800 . ?
C5_6 H5B_6 0.9800 . ?
C5_6 H5C_6 0.9800 . ?
N4_6 C6_6 1.459(2) . ?
N3_6 B1_6 1.413(2) . ?
N3_6 C8_6 1.454(2) . ?
N3_6 C9_6 1.455(2) . ?
C6_6 H6A_6 0.9800 . ?
C6_6 H6B_6 0.9800 . ?
C6_6 H6C_6 0.9800 . ?
C8_6 H8A_6 0.9800 . ?
C8_6 H8B_6 0.9800 . ?
C8_6 H8C_6 0.9800 . ?
C9_6 H9A_6 0.9800 . ?
C9_6 H9B_6 0.9800 . ?
C9_6 H9C_6 0.9800 . ?

loop_
_geom_torsion_atom_site_label_1
_geom_torsion_atom_site_label_2
_geom_torsion_atom_site_label_3
_geom_torsion_atom_site_label_4
_geom_torsion
_geom_torsion_site_symmetry_1
_geom_torsion_site_symmetry_2
_geom_torsion_site_symmetry_3
_geom_torsion_site_symmetry_4
_geom_torsion_publ_flag
C6_1 C1_1 C2_1 C3_1 -7.8(2) . . . . ?
N1_4 C1_1 C2_1 C3_1 170.69(12) . . . . ?
C6_1 C1_1 C2_1 C11_1 165.82(13) . . . . ?
N1_4 C1_1 C2_1 C11_1 -15.7(2) . . . . ?
C1_1 C2_1 C3_1 C4_1 2.6(2) . . . . ?
C11_1 C2_1 C3_1 C4_1 -171.24(14) . . . . ?
C2_1 C3_1 C4_1 C5_1 2.9(2) . . . . ?
C3_1 C4_1 C5_1 C6_1 -3.3(2) . . . . ?
C4_1 C5_1 C6_1 C1_1 -1.8(2) . . . . ?
C4_1 C5_1 C6_1 C8_1 173.37(14) . . . . ?
C2_1 C1_1 C6_1 C5_1 7.4(2) . . . . ?
N1_4 C1_1 C6_1 C5_1 -171.08(12) . . . . ?
C2_1 C1_1 C6_1 C8_1 -167.62(13) . . . . ?
N1_4 C1_1 C6_1 C8_1 13.9(2) . . . . ?
C5_1 C6_1 C8_1 C7_1 50.68(19) . . . . ?
C1_1 C6_1 C8_1 C7_1 -134.31(15) . . . . ?
C5_1 C6_1 C8_1 C9_1 -72.39(17) . . . . ?
C1_1 C6_1 C8_1 C9_1 102.61(16) . . . . ?
C3_1 C2_1 C11_1 C10_1 -50.21(19) . . . . ?
C1_1 C2_1 C11_1 C10_1 136.19(14) . . . . ?
C3_1 C2_1 C11_1 C12_1 72.88(17) . . . . ?
C1_1 C2_1 C11_1 C12_1 -100.72(16) . . . . ?
C6_2 C1_2 C2_2 C3_2 -5.1(2) . . . . ?
N1_3 C1_2 C2_2 C3_2 178.31(13) . . . . ?
C6_2 C1_2 C2_2 C11_2 169.08(13) . . . . ?
N1_3 C1_2 C2_2 C11_2 -7.5(2) . . . . ?
C1_2 C2_2 C3_2 C4_2 1.6(2) . . . . ?
C11_2 C2_2 C3_2 C4_2 -172.77(14) . . . . ?
C2_2 C3_2 C4_2 C5_2 2.2(2) . . . . ?
C3_2 C4_2 C5_2 C6_2 -2.5(2) . . . . ?
C4_2 C5_2 C6_2 C1_2 -0.9(2) . . . . ?
C4_2 C5_2 C6_2 C8_2 174.54(14) . . . . ?
C2_2 C1_2 C6_2 C5_2 4.8(2) . . . . ?
N1_3 C1_2 C6_2 C5_2 -178.65(13) . . . . ?
C2_2 C1_2 C6_2 C8_2 -170.46(13) . . . . ?
N1_3 C1_2 C6_2 C8_2 6.1(2) . . . . ?
C5_2 C6_2 C8_2 C9_2 -61.72(18) . . . . ?
C1_2 C6_2 C8_2 C9_2 113.50(16) . . . . ?
C5_2 C6_2 C8_2 C7_2 60.83(18) . . . . ?
C1_2 C6_2 C8_2 C7_2 -123.95(15) . . . . ?
C3_2 C2_2 C11_2 C10_2 -51.78(19) . . . . ?
C1_2 C2_2 C11_2 C10_2 134.11(15) . . . . ?
C3_2 C2_2 C11_2 C12_2 72.85(18) . . . . ?
C1_2 C2_2 C11_2 C12_2 -101.26(17) . . . . ?
C2_2 C1_2 N1_3 C1_3 92.46(16) . . . . ?
C6_2 C1_2 N1_3 C1_3 -84.18(17) . . . . ?
C2_2 C1_2 N1_3 C5_3 -88.75(17) . . . . ?
C6_2 C1_2 N1_3 C5_3 94.61(17) . . . . ?
C1_2 N1_3 C1_3 N2_6 7.4(2) . . . . ?
C5_3 N1_3 C1_3 N2_6 -171.48(13) . . . . ?
C1_2 N1_3 C1_3 C3_3 -170.73(12) . . . . ?
C5_3 N1_3 C1_3 C3_3 10.36(15) . . . . ?
N2_6 C1_3 C3_3 C8_3 40.5(2) . . . . ?
N1_3 C1_3 C3_3 C8_3 -141.45(12) . . . . ?
N2_6 C1_3 C3_3 C4_3 160.99(14) . . . . ?
N1_3 C1_3 C3_3 C4_3 -20.98(14) . . . . ?
N2_6 C1_3 C3_3 C9_3 -80.20(18) . . . . ?
N1_3 C1_3 C3_3 C9_3 97.83(13) . . . . ?
C8_3 C3_3 C4_3 C5_3 144.84(13) . . . . ?
C1_3 C3_3 C4_3 C5_3 24.18(15) . . . . ?
C9_3 C3_3 C4_3 C5_3 -91.15(14) . . . . ?
C1_3 N1_3 C5_3 C7_3 123.51(13) . . . . ?
C1_2 N1_3 C5_3 C7_3 -55.35(17) . . . . ?
C1_3 N1_3 C5_3 C6_3 -115.50(14) . . . . ?
C1_2 N1_3 C5_3 C6_3 65.63(17) . . . . ?
C1_3 N1_3 C5_3 C4_3 5.08(15) . . . . ?
C1_2 N1_3 C5_3 C4_3 -173.78(12) . . . . ?
C3_3 C4_3 C5_3 N1_3 -18.40(14) . . . . ?
C3_3 C4_3 C5_3 C7_3 -136.43(13) . . . . ?
C3_3 C4_3 C5_3 C6_3 102.75(14) . . . . ?
C6_1 C1_1 N1_4 C1_4 -94.80(16) . . . . ?
C2_1 C1_1 N1_4 C1_4 86.66(17) . . . . ?
C6_1 C1_1 N1_4 C5_4 89.82(16) . . . . ?
C2_1 C1_1 N1_4 C5_4 -88.73(16) . . . . ?
C1_1 N1_4 C1_4 N2_4 8.7(2) . . . . ?
C5_4 N1_4 C1_4 N2_4 -175.64(13) . . . . ?
C1_1 N1_4 C1_4 C3_4 -169.30(12) . . . . ?
C5_4 N1_4 C1_4 C3_4 6.34(16) . . . . ?
N2_4 C1_4 C3_4 C8_4 42.8(2) . . . . ?
N1_4 C1_4 C3_4 C8_4 -139.38(13) . . . . ?
N2_4 C1_4 C3_4 C4_4 163.12(15) . . . . ?
N1_4 C1_4 C3_4 C4_4 -19.01(14) . . . . ?
N2_4 C1_4 C3_4 C9_4 -78.15(18) . . . . ?
N1_4 C1_4 C3_4 C9_4 99.72(13) . . . . ?
N2_4 B1_4 N3_4 C8_5 5.4(2) . . . . ?
B2_4 B1_4 N3_4 C8_5 179.00(14) . . . . ?
N2_4 B1_4 N3_4 C9_5 -176.93(14) . . . . ?
B2_4 B1_4 N3_4 C9_5 -3.4(2) . . . . ?
N1_4 C1_4 N2_4 B1_4 -179.79(17) . . . . ?
C3_4 C1_4 N2_4 B1_4 -2.2(3) . . . . ?
N3_4 B1_4 N2_4 C1_4 -86.8(2) . . . . ?
B2_4 B1_4 N2_4 C1_4 99.5(2) . . . . ?
N3_4 B1_4 B2_4 N4_4 -80.4(2) . . . . ?
N2_4 B1_4 B2_4 N4_4 93.26(19) . . . . ?
N3_4 B1_4 B2_4 Cl1_4 100.93(15) . . . . ?
N2_4 B1_4 B2_4 Cl1_4 -85.38(16) . . . . ?
C8_4 C3_4 C4_4 C5_4 146.02(13) . . . . ?
C1_4 C3_4 C4_4 C5_4 24.74(15) . . . . ?
C9_4 C3_4 C4_4 C5_4 -91.29(14) . . . . ?
B1_4 B2_4 N4_4 C5_5 2.8(2) . . . . ?
Cl1_4 B2_4 N4_4 C5_5 -178.52(13) . . . . ?
B1_4 B2_4 N4_4 C6_5 -175.56(15) . . . . ?
Cl1_4 B2_4 N4_4 C6_5 3.1(2) . . . . ?
C1_4 N1_4 C5_4 C6_4 127.18(13) . . . . ?
C1_1 N1_4 C5_4 C6_4 -57.05(17) . . . . ?
C1_4 N1_4 C5_4 C7_4 -111.56(14) . . . . ?
C1_1 N1_4 C5_4 C7_4 64.21(17) . . . . ?
C1_4 N1_4 C5_4 C4_4 9.16(15) . . . . ?
C1_1 N1_4 C5_4 C4_4 -175.07(12) . . . . ?
C3_4 C4_4 C5_4 N1_4 -20.89(14) . . . . ?
C3_4 C4_4 C5_4 C6_4 -139.38(12) . . . . ?
C3_4 C4_4 C5_4 C7_4 99.09(14) . . . . ?
N1_3 C1_3 N2_6 B1_6 -171.1(2) . . . . ?
C3_3 C1_3 N2_6 B1_6 6.7(4) . . . . ?
B1_6 B2_6 N4_6 C6_6 -177.88(16) . . . . ?
Cl1_6 B2_6 N4_6 C6_6 -1.7(2) . . . . ?
B1_6 B2_6 N4_6 C5_6 -3.0(2) . . . . ?
Cl1_6 B2_6 N4_6 C5_6 173.18(13) . . . . ?
C8_6 N3_6 B1_6 N2_6 7.8(2) . . . . ?
C9_6 N3_6 B1_6 N2_6 -172.44(15) . . . . ?
C8_6 N3_6 B1_6 B2_6 179.60(14) . . . . ?
C9_6 N3_6 B1_6 B2_6 -0.6(2) . . . . ?
C1_3 N2_6 B1_6 N3_6 -93.0(3) . . . . ?
C1_3 N2_6 B1_6 B2_6 94.7(3) . . . . ?
N4_6 B2_6 B1_6 N3_6 -89.1(2) . . . . ?
Cl1_6 B2_6 B1_6 N3_6 94.73(16) . . . . ?
N4_6 B2_6 B1_6 N2_6 83.1(2) . . . . ?
Cl1_6 B2_6 B1_6 N2_6 -93.06(15) . . . . ?
